data_7062210
loop_
_publ_author_name
'Parakhin, Vladimir V.'
'Pokhvisneva, Galina V.'
'Ternikova, Tatyana V.'
'Shlykova, Nina I.'
'Samigullina, Aida I.'
'Nikitin, Sergei V.'
'Gordeev, Pavel B.'
'Smirnov, Gennady A.'
'Kon&#x2019;kova, Tatyana S.'
'Lempert, David B.'
'Pivkina, Alla N.'

_publ_section_title
;
 Linking polynitro hexaazaisowurtzitane cages via an N,N'-methylene
 bridge: a promising strategy for designing energetic ensembles of CL-20
 derivatives and adjusting their properties
;
_journal_issue 5
_journal_name_full 'New Journal of Chemistry'
_journal_page_first 2444
_journal_page_last 2455
_journal_paper_doi 10.1039/D2NJ05332B
_journal_volume 47
_journal_year 2023
_chemical_formula_moiety 'C13 H14 N22 O18'
_chemical_formula_sum 'C13 H14 N22 O18'
_chemical_formula_weight 766.46
_space_group_crystal_system tetragonal
_space_group_IT_number 88
_space_group_name_Hall '-I 4ad'
_space_group_name_H-M_alt 'I 41/a :2'
_atom_sites_solution_hydrogens geom
_atom_sites_solution_primary dual
_atom_sites_solution_secondary difmap
_audit_creation_date 2022-09-06
_audit_creation_method
;
Olex2 1.3
(compiled 2019.09.11 svn.r3662 for OlexSys, GUI svn.r5938)
;
_audit_update_record
;
2022-09-22 deposited with the CCDC.	2022-12-09 downloaded from the CCDC.
;
_cell_angle_alpha 90
_cell_angle_beta 90
_cell_angle_gamma 90
_cell_formula_units_Z 16
_cell_length_a 21.46514(4)
_cell_length_b 21.46514(4)
_cell_length_c 26.19638(11)
_cell_measurement_reflns_used 62530
_cell_measurement_temperature 100.00(10)
_cell_measurement_theta_max 77.5950
_cell_measurement_theta_min 2.6430
_cell_volume 12070.04(6)
_computing_cell_refinement 'CrysAlisPro 1.171.42.58a (Rigaku OD, 2022)'
_computing_data_collection 'CrysAlisPro 1.171.42.58a (Rigaku OD, 2022)'
_computing_data_reduction 'CrysAlisPro 1.171.42.58a (Rigaku OD, 2022)'
_computing_molecular_graphics 'Olex2 1.3 (Dolomanov et al., 2009)'
_computing_publication_material 'Olex2 1.3 (Dolomanov et al., 2009)'
_computing_structure_refinement 'ShelXL 2018/3 (Sheldrick, 2015)'
_computing_structure_solution 'SHELXT 2014/5 (Sheldrick, 2014)'
_diffrn_ambient_environment N~2~
_diffrn_ambient_temperature 100.00(10)
_diffrn_detector 'Hybrid Pixel Array Detector'
_diffrn_detector_area_resol_mean 10.0000
_diffrn_detector_type HyPix
_diffrn_measured_fraction_theta_full 1.000
_diffrn_measured_fraction_theta_max 0.996
_diffrn_measurement_details
;
List of Runs (angles in degrees, time in seconds):

  # Type    Start    End  Width  t~exp~   \w     \q     \k     \f   Frames
#--------------------------------------------------------------------------
  1  \w   -121.00 -37.00   0.50    1.10    --  -48.68 -32.00   9.00  168
  2  \w    -24.00  37.00   0.50    1.10    --   48.68 -32.00   9.00  122
  3  \w   -159.00 -75.00   0.50    4.00    --  -86.25 -32.00   9.00  168
  4  \w     97.00 178.00   0.50    4.00    --  107.75  32.00 168.00  162
  5  \w    -37.00  24.00   0.50    1.10    --  -48.68  32.00 168.00  122
  6  \w    -26.00  26.00   0.50    1.10    --  -48.68  19.00 -60.00  104
  7  \w     27.00 120.00   0.50    1.10    --   48.68  77.00 -90.00  186
  8  \w     35.00 120.00   0.50    1.10    --   48.68  57.00 -90.00  170
  9  \w     39.00 121.00   0.50    1.10    --   48.68  38.00-150.00  164
 10  \w   -158.00 -64.00   0.50    4.00    --  -86.25 -77.00 -90.00  188
 11  \w   -158.00 -67.00   0.50    4.00    --  -86.25 -71.00-109.35  182
 12  \w   -158.00 -65.00   0.50    4.00    --  -86.25 -75.00 -82.21  186
 13  \w   -158.00 -71.00   0.50    4.00    --  -86.25 -61.00 -90.00  174
 14  \w     97.00 178.00   0.50    4.00    --  107.75  30.00 120.00  162
 15  \w     86.00 178.00   0.50    4.00    --  107.75  77.00-150.00  184
 16  \w     93.00 178.00   0.50    4.00    --  107.75  61.00 -60.00  170
 17  \w     97.00 178.00   0.50    4.00    --  107.75  15.00-150.00  162
 18  \w     36.00  71.00   0.50    4.00    --  107.75 -61.00   0.00   70
 19  \w     36.00  71.00   0.50    4.00    --  107.75 -61.00 -30.00   70
 20  \w     86.00 178.00   0.50    4.00    --  107.75  77.00 -90.00  184
 21  \w     95.00 178.00   0.50    4.00    --  107.75 125.00  30.00  166
 22  \w     93.00 178.00   0.50    4.00    --  107.75  61.00-120.00  170
 23  \w     95.00 178.00   0.50    4.00    --  107.75 125.00  60.00  166
 24  \w     36.00  71.00   0.50    4.00    --  107.75 -61.00-120.00   70
 25  \w     97.00 178.00   0.50    4.00    --  107.75  15.00  60.00  162
 26  \w     95.00 178.00   0.50    4.00    --  107.75  61.00  60.00  166
 27  \w    118.00 160.00   0.50    4.00    --  107.75  77.00-120.00   84
 28  \w     93.00 167.00   0.50    4.00    --  107.75  61.00 -90.00  148
 29  \w     93.00 141.00   0.50    4.00    --  107.75  77.00 -60.00   96
 30  \w     87.00 113.00   0.50    4.00    --  107.75  77.00-120.00   52
 31  \w     37.00  64.00   0.50    4.00    --  107.75 -77.00 -60.00   54
 32  \w     77.00 102.00   0.50    4.00    --  107.75 -77.00 -60.00   50
 33  \w     42.00  68.00   0.50    4.00    --  107.75 -77.00   0.00   52
 34  \w     63.00  88.00   0.50    4.00    --  107.75 -77.00  30.00   50
 35  \w     37.00  66.00   0.50    4.00    --  107.75-125.00-180.00   58
 36  \w     97.00 128.00   0.50    4.00    --  107.75  45.00 -60.00   62
 37  \w    127.00 178.00   0.50    4.00    --  107.75 125.00   0.00  102
 38  \w    135.00 161.00   0.50    4.00    --  107.75  15.00 -90.00   52
;
_diffrn_measurement_device 'four-circle diffractometer'
_diffrn_measurement_device_type 'XtaLAB Synergy, Dualflex, HyPix'
_diffrn_measurement_method '\w scans'
_diffrn_orient_matrix_type 'CrysAlisPro convention (1999,Acta A55,543-557)'
_diffrn_orient_matrix_UB_11 -0.0654815000
_diffrn_orient_matrix_UB_12 0.0293472000
_diffrn_orient_matrix_UB_13 -0.0004313000
_diffrn_orient_matrix_UB_21 -0.0265011000
_diffrn_orient_matrix_UB_22 -0.0595912000
_diffrn_orient_matrix_UB_23 -0.0245201000
_diffrn_orient_matrix_UB_31 -0.0126598000
_diffrn_orient_matrix_UB_32 -0.0271523000
_diffrn_orient_matrix_UB_33 0.0534632000
_diffrn_radiation_monochromator mirror
_diffrn_radiation_probe x-ray
_diffrn_radiation_type 'Cu K\a'
_diffrn_radiation_wavelength 1.54184
_diffrn_reflns_av_R_equivalents 0.0254
_diffrn_reflns_av_unetI/netI 0.0108
_diffrn_reflns_Laue_measured_fraction_full 1.000
_diffrn_reflns_Laue_measured_fraction_max 0.996
_diffrn_reflns_limit_h_max 27
_diffrn_reflns_limit_h_min -26
_diffrn_reflns_limit_k_max 27
_diffrn_reflns_limit_k_min -26
_diffrn_reflns_limit_l_max 32
_diffrn_reflns_limit_l_min -31
_diffrn_reflns_number 104285
_diffrn_reflns_point_group_measured_fraction_full 1.000
_diffrn_reflns_point_group_measured_fraction_max 0.996
_diffrn_reflns_theta_full 67.684
_diffrn_reflns_theta_max 77.881
_diffrn_reflns_theta_min 2.661
_diffrn_source 'micro-focus sealed X-ray tube'
_diffrn_source_type 'PhotonJet (Cu) X-ray Source'
_exptl_absorpt_coefficient_mu 1.386
_exptl_absorpt_correction_T_max 1.000
_exptl_absorpt_correction_T_min 0.817
_exptl_absorpt_correction_type gaussian
_exptl_absorpt_process_details
;
CrysAlisPro 1.171.42.58a (Rigaku Oxford Diffraction, 2022)
Numerical absorption correction based on gaussian integration over
a multifaceted crystal model
Empirical absorption correction using spherical harmonics,
implemented in SCALE3 ABSPACK scaling algorithm.
;
_exptl_crystal_colour colorless
_exptl_crystal_density_diffrn 1.687
_exptl_crystal_density_method 'not measured'
_exptl_crystal_description plate
_exptl_crystal_F_000 6240
_exptl_crystal_recrystallization_method 'Re-crystallisation from solvent: acetonitrile'
_exptl_crystal_size_max 0.23
_exptl_crystal_size_mid 0.12
_exptl_crystal_size_min 0.09
_refine_diff_density_max 0.354
_refine_diff_density_min -0.331
_refine_diff_density_rms 0.055
_refine_ls_extinction_method none
_refine_ls_goodness_of_fit_ref 1.021
_refine_ls_hydrogen_treatment constr
_refine_ls_matrix_type full
_refine_ls_number_parameters 541
_refine_ls_number_reflns 6421
_refine_ls_number_restraints 100
_refine_ls_restrained_S_all 1.137
_refine_ls_R_factor_all 0.0453
_refine_ls_R_factor_gt 0.0435
_refine_ls_shift/su_max 0.002
_refine_ls_shift/su_mean 0.000
_refine_ls_structure_factor_coef Fsqd
_refine_ls_weighting_details 'w=1/[\s^2^(Fo^2^)+(0.0528P)^2^+20.4205P] where P=(Fo^2^+2Fc^2^)/3'
_refine_ls_weighting_scheme calc
_refine_ls_wR_factor_gt 0.1103
_refine_ls_wR_factor_ref 0.1119
_reflns_Friedel_coverage 0.000
_reflns_number_gt 6055
_reflns_number_total 6421
_reflns_threshold_expression 'I > 2\s(I)'
_cod_data_source_file d2nj05332b2.cif
_cod_data_source_block 7
_cod_depositor_comments 'Adding full bibliography for 7062208--7062213.cif.'
_cod_original_cell_volume 12070.04(7)
_cod_original_sg_symbol_H-M 'I 41/a'
_cod_database_code 7062210
_shelx_shelxl_version_number 2018/3
_chemical_oxdiff_formula 'C11 H10 N O'
_chemical_oxdiff_usercomment PGV2037
_shelx_space_group_comment
;
The symmetry employed for this shelxl refinement is uniquely defined
by the following loop, which should always be used as a source of
symmetry information in preference to the above space-group names.
They are only intended as comments.
;
_shelx_estimated_absorpt_t_max 0.885
_shelx_estimated_absorpt_t_min 0.741
_reflns_odcompleteness_completeness 98.47
_reflns_odcompleteness_iscentric 1
_reflns_odcompleteness_theta 78.52
_olex2_refinement_description
;
1. Fixed Uiso
 At 1.2 times of:
  All C(H) groups, All C(H,H) groups
2. Restrained distances
 N5-O9 \\sim N5-O9A
 with sigma of 0.04
 N7B-N1 \\sim N1-N7 \\sim N1-N7B
 with sigma of 0.02
 N5-N11 \\sim N5-N11A
 with sigma of 0.02
 O9-N11 \\sim O9A-N11A
 with sigma of 0.02
 N2-N8 \\sim N2-N8A
 with sigma of 0.02
 N13-N19 \\sim N13-N19A
 with sigma of 0.02
 N16-O20 \\sim N16-O20A
 with sigma of 0.04
 N16-N22 \\sim N16-N22A \\sim N16-N22B
 with sigma of 0.02
 N22-O20 \\sim N22A-O20A \\sim N22B-O20B
 with sigma of 0.02
 O3-N8 \\sim O3A-N8A
 with sigma of 0.02
 O3-N2 \\sim O3A-N2
 with sigma of 0.04
 O4-N8 \\sim O4A-N8A
 with sigma of 0.02
 O3-O4 \\sim O3A-O4A
 with sigma of 0.04
 O4-N2 \\sim O4A-N2
 with sigma of 0.04
 N1-O1 \\sim N1-O1A
 with sigma of 0.04
 N7B-O1B \\sim N7-O1 \\sim N7A-O1A
 with sigma of 0.02
 N1-O2 \\sim N1-O2A
 with sigma of 0.04
 O2B-N7B \\sim O2-N7 \\sim O2A-N7A
 with sigma of 0.02
 O2-O1 \\sim O2A-O1A
 with sigma of 0.04
 O13-N19 \\sim O13A-N19A
 with sigma of 0.02
 O13-N13 \\sim O13A-N13
 with sigma of 0.04
 N19-O14 \\sim N19A-O14A
 with sigma of 0.02
 O13-O14 \\sim O13A-O14A
 with sigma of 0.04
 N13-O14 \\sim N13-O14A
 with sigma of 0.04
3. Uiso/Uaniso restraints and constraints
Uanis(O7) \\sim Ueq: with sigma of 0.0008 and sigma for terminal atoms of 0.0016
Uanis(O4A) \\sim Ueq, Uanis(O4) \\sim Ueq: with sigma of 0.005 and sigma for
terminal atoms of 0.01
Uanis(O1A) \\sim Ueq, Uanis(O1) \\sim Ueq, Uanis(O1B) \\sim Ueq: with sigma of
0.001 and sigma for terminal atoms of 0.002
Uanis(O2B) \\sim Ueq, Uanis(O2A) \\sim Ueq, Uanis(O2) \\sim Ueq: with sigma of
0.001 and sigma for terminal atoms of 0.002
Uanis(O14A) \\sim Ueq, Uanis(O14) \\sim Ueq: with sigma of 0.001 and sigma for
terminal atoms of 0.002
Uanis(O9) = Uanis(O9A)
Uanis(N7) = Uanis(N7A) = Uanis(N7B)
Uanis(N11A) = Uanis(N11)
Uanis(N8A) = Uanis(N8)
Uanis(N19A) = Uanis(N19)
Uanis(O20A) = Uanis(O20B) = Uanis(O20)
Uanis(N22) = Uanis(N22A) = Uanis(N22B)
Uanis(O3A) = Uanis(O3)
Uanis(O4) = Uanis(O4A)
Uanis(O1) = Uanis(O1B) = Uanis(O1A)
Uanis(O2) = Uanis(O2A) = Uanis(O2B)
Uanis(O13A) = Uanis(O13)
Uanis(O14A) = Uanis(O14)
4. Others
 1*[Sof(O1)+Sof(O2)+Sof(N7)]+1*[Sof(O1A)+Sof(O2A)+Sof(N7A)]+1*[Sof(O1B)+
 Sof(O2B)+Sof(N7B)]=1 with esd of 0.0001
 1*[Sof(O20)+Sof(N22)]+1*[Sof(O20A)+Sof(N22A)]+1*[Sof(O20B)+Sof(N22B)]=1 with
 esd of 0.0001
 Sof(O1)=Sof(O2)=Sof(N7)=FVAR(1)
 Sof(O9A)=Sof(N11A)=1-FVAR(2)
 Sof(O9)=Sof(N11)=FVAR(2)
 Sof(O20)=Sof(N22)=FVAR(3)
 Sof(O1A)=Sof(O2A)=Sof(N7A)=FVAR(4)
 Sof(O1B)=Sof(O2B)=Sof(N7B)=FVAR(5)
 Sof(O3A)=Sof(O4A)=Sof(N8A)=1-FVAR(6)
 Sof(O3)=Sof(O4)=Sof(N8)=FVAR(6)
 Sof(O13A)=Sof(O14A)=Sof(N19A)=1-FVAR(7)
 Sof(O13)=Sof(O14)=Sof(N19)=FVAR(7)
 Sof(O20A)=Sof(N22A)=FVAR(8)
 Sof(O20B)=Sof(N22B)=FVAR(9)
5.a Ternary CH refined with riding coordinates:
 C1(H1), C2(H2), C3(H3), C4(H4), C5(H5), C6(H6), C8(H8), C9(H9), C10(H10),
 C11(H11), C12(H12), C13(H13)
5.b Secondary CH2 refined with riding coordinates:
 C7(H7A,H7B)
;
_smtbx_masks_void_probe_radius 1.2
_smtbx_masks_void_truncation_radius 1.2
_olex2_submission_special_instructions 'No special instructions were received'
_oxdiff_exptl_absorpt_empirical_details
;
Empirical correction (ABSPACK) includes:
- Absorption correction using spherical harmonics
- Frame scaling
;
_oxdiff_exptl_absorpt_empirical_full_max 1.445
_oxdiff_exptl_absorpt_empirical_full_min 0.880

loop_
_space_group_symop_operation_xyz
'x, y, z'
'-x+1/2, -y, z+1/2'
'-y+3/4, x+1/4, z+1/4'
'y+3/4, -x+3/4, z+3/4'
'x+1/2, y+1/2, z+1/2'
'-x+1, -y+1/2, z+1'
'-y+5/4, x+3/4, z+3/4'
'y+5/4, -x+5/4, z+5/4'
'-x, -y, -z'
'x-1/2, y, -z-1/2'
'y-3/4, -x-1/4, -z-1/4'
'-y-3/4, x-3/4, -z-3/4'
'-x+1/2, -y+1/2, -z+1/2'
'x, y+1/2, -z'
'y-1/4, -x+1/4, -z+1/4'
'-y-1/4, x-1/4, -z-1/4'

loop_
_atom_site_label
_atom_site_type_symbol
_atom_site_fract_x
_atom_site_fract_y
_atom_site_fract_z
_atom_site_U_iso_or_equiv
_atom_site_adp_type
_atom_site_occupancy
_atom_site_site_symmetry_order
_atom_site_calc_flag
_atom_site_refinement_flags_posn
_atom_site_refinement_flags_adp
_atom_site_refinement_flags_occupancy
_atom_site_disorder_assembly
_atom_site_disorder_group
O1 O 0.34591(17) 0.23153(15) 0.72030(15) 0.0434(7) Uani 0.537(3) 1 d D U P A 1
O1A O 0.3108(3) 0.2187(3) 0.7105(3) 0.0434(7) Uani 0.233(2) 1 d D U P A 2
O1B O 0.3641(4) 0.2410(4) 0.7147(4) 0.0434(7) Uani 0.230(3) 1 d D U P A 3
O2 O 0.30411(18) 0.29595(14) 0.77470(11) 0.0372(6) Uani 0.537(3) 1 d D U P A 1
O2A O 0.2771(3) 0.2867(3) 0.7672(2) 0.0372(6) Uani 0.233(2) 1 d D U P A 2
O2B O 0.3287(4) 0.3076(3) 0.7731(3) 0.0372(6) Uani 0.230(3) 1 d D U P A 3
O3 O 0.15945(12) 0.21432(10) 0.60618(18) 0.0395(7) Uani 0.874(13) 1 d D . P B 1
O3A O 0.1595(10) 0.2132(8) 0.6234(10) 0.0395(7) Uani 0.126(13) 1 d D . P B 2
O4 O 0.09887(10) 0.27352(9) 0.6519(2) 0.0401(8) Uani 0.874(13) 1 d D U P B 1
O4A O 0.1067(7) 0.2777(7) 0.6734(11) 0.0401(8) Uani 0.126(13) 1 d D U P B 2
O5 O 0.43525(6) 0.31978(6) 0.62082(6) 0.0435(3) Uani 1 1 d . . . . .
O6 O 0.42993(6) 0.42066(6) 0.62517(7) 0.0506(4) Uani 1 1 d . . . . .
O7 O 0.28362(9) 0.31622(7) 0.50971(6) 0.0565(4) Uani 1 1 d . U . . .
O8 O 0.24963(7) 0.41224(6) 0.50930(5) 0.0383(3) Uani 1 1 d . . . . .
O9 O 0.20097(10) 0.40809(8) 0.77812(8) 0.0445(5) Uani 0.795(3) 1 d D . P C 1
O9A O 0.1411(4) 0.4035(3) 0.7516(3) 0.0445(5) Uani 0.205(3) 1 d D . P C 2
O11 O 0.38748(6) 0.76899(6) 0.64048(5) 0.0355(3) Uani 1 1 d . . . . .
O12 O 0.30430(5) 0.80603(5) 0.60360(5) 0.0288(3) Uani 1 1 d . . . . .
O13 O 0.2211(5) 0.6899(6) 0.7774(4) 0.0325(6) Uani 0.235(7) 1 d D . P D 1
O13A O 0.20460(15) 0.68076(15) 0.78039(11) 0.0325(6) Uani 0.765(7) 1 d D . P D 2
O14 O 0.1627(5) 0.7414(5) 0.7255(3) 0.0475(6) Uani 0.235(7) 1 d D U P D 1
O14A O 0.13929(16) 0.72220(15) 0.72613(9) 0.0475(6) Uani 0.765(7) 1 d D U P D 2
O15 O 0.30007(7) 0.60150(6) 0.50283(5) 0.0358(3) Uani 1 1 d . . . . .
O16 O 0.24348(7) 0.68630(6) 0.50340(5) 0.0405(3) Uani 1 1 d . . . . .
O17 O 0.12266(6) 0.52163(6) 0.63976(5) 0.0332(3) Uani 1 1 d . . . . .
O18 O 0.08409(6) 0.61545(7) 0.63807(6) 0.0406(3) Uani 1 1 d . . . . .
O20 O 0.34854(11) 0.64142(12) 0.77482(9) 0.0375(5) Uani 0.579(2) 1 d D . P E 1
O20A O 0.4139(3) 0.6611(3) 0.7241(2) 0.0375(5) Uani 0.228(3) 1 d D . P E 2
O20B O 0.4050(4) 0.6529(4) 0.7395(3) 0.0375(5) Uani 0.193(3) 1 d D . P E 3
N1 N 0.30081(8) 0.31693(7) 0.69206(6) 0.0323(3) Uani 1 1 d D . . . .
N2 N 0.19883(6) 0.30048(6) 0.64277(6) 0.0267(3) Uani 1 1 d D . . . .
N3 N 0.34110(6) 0.36667(6) 0.62333(6) 0.0258(3) Uani 1 1 d . . . . .
N4 N 0.23523(7) 0.35234(6) 0.57624(5) 0.0283(3) Uani 1 1 d . . . . .
N5 N 0.21403(7) 0.38521(6) 0.69949(5) 0.0289(3) Uani 1 1 d D . . . .
N6 N 0.26007(6) 0.44587(5) 0.62642(5) 0.0200(3) Uani 1 1 d . . . . .
N7 N 0.31736(19) 0.27851(17) 0.7318(2) 0.0341(19) Uani 0.537(3) 1 d D . P A 1
N7A N 0.2967(5) 0.2717(5) 0.7250(4) 0.0341(19) Uani 0.233(2) 1 d D . P A 2
N7B N 0.3337(8) 0.2870(6) 0.7291(4) 0.0341(19) Uani 0.230(3) 1 d D . P A 3
N8 N 0.14823(11) 0.26014(11) 0.63169(16) 0.0306(6) Uani 0.874(13) 1 d D . P B 1
N8A N 0.1486(8) 0.2607(8) 0.6469(10) 0.0306(6) Uani 0.126(13) 1 d D . P B 2
N9 N 0.40717(7) 0.36891(7) 0.62403(7) 0.0358(4) Uani 1 1 d . . . . .
N10 N 0.25794(8) 0.36048(7) 0.52878(6) 0.0334(3) Uani 1 1 d . . . . .
N11 N 0.17376(12) 0.39608(10) 0.73811(9) 0.0344(5) Uani 0.795(3) 1 d D . P C 1
N11A N 0.1985(5) 0.4055(5) 0.7498(4) 0.0344(5) Uani 0.205(3) 1 d D . P C 2
N12 N 0.30299(6) 0.71013(6) 0.63524(6) 0.0241(3) Uani 1 1 d . . . . .
N13 N 0.22132(7) 0.67051(7) 0.69712(5) 0.0303(3) Uani 1 1 d D . . . .
N15 N 0.18734(6) 0.60235(6) 0.63628(5) 0.0225(3) Uani 1 1 d . . . . .
N16 N 0.32501(6) 0.63164(6) 0.69578(5) 0.0261(3) Uani 1 1 d D . . . .
N17 N 0.28944(6) 0.55176(5) 0.63065(5) 0.0193(2) Uani 1 1 d . . . . .
N18 N 0.33404(6) 0.76520(6) 0.62480(5) 0.0247(3) Uani 1 1 d . . . . .
N19 N 0.1975(7) 0.7000(7) 0.7363(5) 0.0288(8) Uani 0.235(7) 1 d D . P D 1
N19A N 0.18577(17) 0.69193(18) 0.73718(15) 0.0288(8) Uani 0.765(7) 1 d D . P D 2
N20 N 0.27193(7) 0.64417(6) 0.52433(5) 0.0277(3) Uani 1 1 d . . . . .
N21 N 0.12702(6) 0.57820(7) 0.63917(5) 0.0273(3) Uani 1 1 d . . . . .
N22 N 0.3679(4) 0.6492(4) 0.7313(3) 0.0313(10) Uani 0.579(2) 1 d D . P E 1
N22A N 0.3634(10) 0.6397(12) 0.7367(7) 0.0313(10) Uani 0.228(3) 1 d D . P E 2
N22B N 0.3515(5) 0.6284(5) 0.7456(4) 0.0313(10) Uani 0.193(3) 1 d D . P E 3
N14 N 0.26937(6) 0.64094(6) 0.57608(5) 0.0206(3) Uani 1 1 d . . . . .
C1 C 0.31378(7) 0.30701(7) 0.63837(6) 0.0241(3) Uani 1 1 d . . . . .
H1 H 0.343205 0.271538 0.632817 0.029 Uiso 1 1 calc R U . . .
C2 C 0.25076(7) 0.29835(7) 0.60734(6) 0.0233(3) Uani 1 1 d . . . . .
H2 H 0.250860 0.259049 0.586835 0.028 Uiso 1 1 calc R U . . .
C3 C 0.28128(8) 0.38071(7) 0.70100(6) 0.0267(3) Uani 1 1 d . . . . .
H3 H 0.298308 0.397071 0.733905 0.032 Uiso 1 1 calc R U . . .
C4 C 0.30918(7) 0.41627(7) 0.65417(6) 0.0217(3) Uani 1 1 d . . . . .
H4 H 0.340162 0.447959 0.665943 0.026 Uiso 1 1 calc R U . . .
C5 C 0.18404(7) 0.36661(7) 0.65316(7) 0.0262(3) Uani 1 1 d . . . . .
H5 H 0.137994 0.373241 0.655246 0.031 Uiso 1 1 calc R U . . .
C6 C 0.21294(7) 0.40442(7) 0.60773(6) 0.0229(3) Uani 1 1 d . . . . .
H6 H 0.179808 0.428232 0.589305 0.028 Uiso 1 1 calc R U . . .
C7 C 0.27694(8) 0.49975(7) 0.59591(6) 0.0231(3) Uani 1 1 d . . . . .
H7A H 0.242470 0.510618 0.572426 0.028 Uiso 1 1 calc R U . . .
H7B H 0.314449 0.490481 0.575270 0.028 Uiso 1 1 calc R U . . .
C8 C 0.19604(7) 0.66853(7) 0.64563(6) 0.0223(3) Uani 1 1 d . . . . .
H8 H 0.156126 0.692299 0.642712 0.027 Uiso 1 1 calc R U . . .
C9 C 0.24769(7) 0.69329(7) 0.60662(6) 0.0209(3) Uani 1 1 d . . . . .
H9 H 0.232058 0.728417 0.585058 0.025 Uiso 1 1 calc R U . . .
C10 C 0.26092(7) 0.61540(8) 0.70508(6) 0.0254(3) Uani 1 1 d . . . . .
H10 H 0.255309 0.597984 0.740187 0.031 Uiso 1 1 calc R U . . .
C11 C 0.23821(7) 0.56809(7) 0.66336(6) 0.0212(3) Uani 1 1 d . . . . .
H11 H 0.221054 0.529842 0.680011 0.025 Uiso 1 1 calc R U . . .
C12 C 0.33955(7) 0.65377(7) 0.64560(6) 0.0232(3) Uani 1 1 d . . . . .
H12 H 0.385192 0.661891 0.641825 0.028 Uiso 1 1 calc R U . . .
C13 C 0.31634(7) 0.60519(6) 0.60540(6) 0.0198(3) Uani 1 1 d . . . . .
H13 H 0.351386 0.592047 0.582676 0.024 Uiso 1 1 calc R U . . .

loop_
_atom_site_aniso_label
_atom_site_aniso_U_11
_atom_site_aniso_U_22
_atom_site_aniso_U_33
_atom_site_aniso_U_23
_atom_site_aniso_U_13
_atom_site_aniso_U_12
O1 0.0447(13) 0.0346(10) 0.0510(10) 0.0118(8) -0.0009(10) 0.0107(9)
O1A 0.0447(13) 0.0346(10) 0.0510(10) 0.0118(8) -0.0009(10) 0.0107(9)
O1B 0.0447(13) 0.0346(10) 0.0510(10) 0.0118(8) -0.0009(10) 0.0107(9)
O2 0.0386(13) 0.0387(10) 0.0342(8) 0.0110(7) -0.0030(10) -0.0015(10)
O2A 0.0386(13) 0.0387(10) 0.0342(8) 0.0110(7) -0.0030(10) -0.0015(10)
O2B 0.0386(13) 0.0387(10) 0.0342(8) 0.0110(7) -0.0030(10) -0.0015(10)
O3 0.0334(7) 0.0241(6) 0.0610(19) -0.0080(10) -0.0013(12) -0.0065(5)
O3A 0.0334(7) 0.0241(6) 0.0610(19) -0.0080(10) -0.0013(12) -0.0065(5)
O4 0.0216(7) 0.0296(7) 0.069(2) 0.0004(10) 0.0049(10) -0.0025(6)
O4A 0.0216(7) 0.0296(7) 0.069(2) 0.0004(10) 0.0049(10) -0.0025(6)
O5 0.0237(6) 0.0322(7) 0.0747(10) -0.0082(7) 0.0049(6) 0.0061(5)
O6 0.0257(6) 0.0308(7) 0.0953(12) -0.0150(7) 0.0095(7) -0.0093(5)
O7 0.0835(10) 0.0352(7) 0.0507(8) -0.0055(6) 0.0291(7) 0.0003(7)
O8 0.0539(8) 0.0306(6) 0.0305(6) 0.0079(5) -0.0013(6) -0.0071(6)
O9 0.0673(12) 0.0369(9) 0.0292(10) -0.0068(7) 0.0144(8) -0.0006(8)
O9A 0.0673(12) 0.0369(9) 0.0292(10) -0.0068(7) 0.0144(8) -0.0006(8)
O11 0.0251(6) 0.0288(6) 0.0526(8) -0.0001(5) -0.0068(5) -0.0074(5)
O12 0.0304(6) 0.0189(5) 0.0371(6) 0.0014(5) -0.0002(5) 0.0002(4)
O13 0.0437(17) 0.0297(12) 0.0241(7) -0.0039(7) 0.0114(10) -0.0055(10)
O13A 0.0437(17) 0.0297(12) 0.0241(7) -0.0039(7) 0.0114(10) -0.0055(10)
O14 0.0440(12) 0.0515(11) 0.0470(8) -0.0002(8) 0.0135(9) 0.0213(9)
O14A 0.0440(12) 0.0515(11) 0.0470(8) -0.0002(8) 0.0135(9) 0.0213(9)
O15 0.0561(8) 0.0242(6) 0.0270(6) -0.0055(5) 0.0057(6) 0.0069(5)
O16 0.0601(9) 0.0307(6) 0.0309(6) 0.0003(5) -0.0091(6) 0.0118(6)
O17 0.0328(6) 0.0311(6) 0.0357(7) -0.0013(5) 0.0041(5) -0.0124(5)
O18 0.0181(6) 0.0430(7) 0.0607(9) -0.0042(6) -0.0047(6) -0.0004(5)
O20 0.0423(12) 0.0515(12) 0.0189(11) -0.0022(9) -0.0046(8) -0.0116(9)
O20A 0.0423(12) 0.0515(12) 0.0189(11) -0.0022(9) -0.0046(8) -0.0116(9)
O20B 0.0423(12) 0.0515(12) 0.0189(11) -0.0022(9) -0.0046(8) -0.0116(9)
N1 0.0468(9) 0.0220(7) 0.0281(7) 0.0051(6) -0.0065(6) 0.0118(6)
N2 0.0211(6) 0.0156(6) 0.0434(8) 0.0031(5) 0.0040(6) -0.0006(5)
N3 0.0184(6) 0.0184(6) 0.0407(8) -0.0041(5) 0.0036(5) -0.0008(5)
N4 0.0425(8) 0.0181(6) 0.0243(7) 0.0005(5) -0.0052(6) 0.0010(5)
N5 0.0346(7) 0.0238(7) 0.0281(7) 0.0044(5) 0.0112(6) 0.0052(5)
N6 0.0231(6) 0.0142(5) 0.0226(6) 0.0031(5) -0.0022(5) 0.0000(5)
N7 0.031(5) 0.026(2) 0.0453(14) 0.0161(11) -0.0040(18) 0.005(3)
N7A 0.031(5) 0.026(2) 0.0453(14) 0.0161(11) -0.0040(18) 0.005(3)
N7B 0.031(5) 0.026(2) 0.0453(14) 0.0161(11) -0.0040(18) 0.005(3)
N8 0.0228(7) 0.0216(7) 0.0475(18) 0.0064(10) -0.0019(10) -0.0030(5)
N8A 0.0228(7) 0.0216(7) 0.0475(18) 0.0064(10) -0.0019(10) -0.0030(5)
N9 0.0202(7) 0.0288(7) 0.0584(10) -0.0077(7) 0.0034(6) -0.0002(6)
N10 0.0461(9) 0.0253(7) 0.0287(7) -0.0006(6) 0.0052(6) -0.0064(6)
N11 0.0441(15) 0.0229(9) 0.0362(12) -0.0013(8) 0.0172(11) 0.0011(10)
N11A 0.0441(15) 0.0229(9) 0.0362(12) -0.0013(8) 0.0172(11) 0.0011(10)
N12 0.0199(6) 0.0140(6) 0.0383(8) -0.0025(5) -0.0039(5) -0.0006(5)
N13 0.0308(7) 0.0356(8) 0.0245(7) -0.0066(6) 0.0025(6) 0.0137(6)
N15 0.0155(6) 0.0218(6) 0.0302(7) 0.0010(5) 0.0028(5) -0.0015(5)
N16 0.0246(7) 0.0263(7) 0.0273(7) -0.0047(5) -0.0064(5) 0.0043(5)
N17 0.0216(6) 0.0144(5) 0.0218(6) -0.0011(5) 0.0051(5) 0.0004(4)
N18 0.0244(6) 0.0186(6) 0.0311(7) -0.0046(5) 0.0026(5) -0.0032(5)
N19 0.0332(18) 0.0214(13) 0.0316(8) -0.0040(8) 0.0118(10) 0.0001(12)
N19A 0.0332(18) 0.0214(13) 0.0316(8) -0.0040(8) 0.0118(10) 0.0001(12)
N20 0.0383(8) 0.0194(6) 0.0256(7) -0.0018(5) -0.0019(6) 0.0009(5)
N21 0.0204(6) 0.0330(7) 0.0285(7) -0.0024(6) 0.0013(5) -0.0059(5)
N22 0.0271(19) 0.037(3) 0.030(2) -0.0030(15) -0.0055(16) -0.0055(14)
N22A 0.0271(19) 0.037(3) 0.030(2) -0.0030(15) -0.0055(16) -0.0055(14)
N22B 0.0271(19) 0.037(3) 0.030(2) -0.0030(15) -0.0055(16) -0.0055(14)
N14 0.0234(6) 0.0166(6) 0.0220(6) 0.0003(5) 0.0030(5) 0.0015(5)
C1 0.0221(7) 0.0166(7) 0.0337(8) -0.0001(6) 0.0006(6) 0.0023(5)
C2 0.0245(7) 0.0152(6) 0.0301(8) 0.0008(6) -0.0008(6) -0.0005(5)
C3 0.0360(9) 0.0215(7) 0.0225(7) 0.0021(6) -0.0030(6) 0.0073(6)
C4 0.0214(7) 0.0172(7) 0.0265(7) -0.0020(6) -0.0022(6) 0.0025(5)
C5 0.0223(7) 0.0170(7) 0.0393(9) 0.0039(6) 0.0034(6) 0.0022(6)
C6 0.0243(7) 0.0168(7) 0.0277(8) 0.0026(6) -0.0044(6) 0.0007(5)
C7 0.0333(8) 0.0142(6) 0.0218(7) 0.0010(5) 0.0033(6) -0.0022(6)
C8 0.0178(7) 0.0226(7) 0.0266(8) -0.0026(6) 0.0010(6) 0.0027(5)
C9 0.0185(7) 0.0163(6) 0.0278(8) -0.0024(5) 0.0003(6) 0.0007(5)
C10 0.0254(8) 0.0278(8) 0.0230(7) -0.0031(6) 0.0017(6) 0.0068(6)
C11 0.0195(7) 0.0221(7) 0.0221(7) 0.0013(6) 0.0034(5) 0.0017(5)
C12 0.0190(7) 0.0170(7) 0.0336(8) -0.0027(6) -0.0016(6) 0.0019(5)
C13 0.0181(6) 0.0154(6) 0.0259(7) 0.0005(5) 0.0033(5) 0.0004(5)

loop_
_atom_type_symbol
_atom_type_description
_atom_type_scat_dispersion_real
_atom_type_scat_dispersion_imag
_atom_type_scat_source
C C 0.0181 0.0091 'International Tables Vol C Tables 4.2.6.8 and 6.1.1.4'
H H 0.0000 0.0000 'International Tables Vol C Tables 4.2.6.8 and 6.1.1.4'
N N 0.0311 0.0180 'International Tables Vol C Tables 4.2.6.8 and 6.1.1.4'
O O 0.0492 0.0322 'International Tables Vol C Tables 4.2.6.8 and 6.1.1.4'

loop_
_exptl_crystal_face_index_h
_exptl_crystal_face_index_k
_exptl_crystal_face_index_l
_exptl_crystal_face_perp_dist
0 0 1 0.1300
0 0 -1 0.0986
0 -1 0 0.0494
0 1 0 0.0494
1 -1 0 0.0519
-1 1 0 0.0422
1 0 0 0.0522
-1 0 0 0.0444
1 1 0 0.0494
0 1 1 0.0715
-1 0 1 0.0914

loop_
_geom_angle_atom_site_label_1
_geom_angle_atom_site_label_2
_geom_angle_atom_site_label_3
_geom_angle
_geom_angle_site_symmetry_1
_geom_angle_site_symmetry_3
_geom_angle_publ_flag
N7 N1 C1 126.7(2) . . ?
N7 N1 C3 121.2(2) . . ?
N7A N1 C1 123.1(4) . . ?
N7A N1 C3 125.3(4) . . ?
N7B N1 C1 121.5(5) . . ?
N7B N1 C3 118.7(6) . . ?
C1 N1 C3 110.52(12) . . ?
N8 N2 C2 115.96(19) . . ?
N8 N2 C5 117.30(15) . . ?
N8A N2 C2 129.1(9) . . ?
N8A N2 C5 114.3(8) . . ?
C2 N2 C5 108.23(12) . . ?
N9 N3 C1 115.28(13) . . ?
N9 N3 C4 115.14(12) . . ?
C1 N3 C4 107.03(12) . . ?
N10 N4 C2 122.49(14) . . ?
N10 N4 C6 122.50(13) . . ?
C2 N4 C6 111.49(12) . . ?
N11 N5 C3 129.00(17) . . ?
N11 N5 C5 113.30(16) . . ?
N11A N5 C3 103.2(4) . . ?
N11A N5 C5 139.8(4) . . ?
C5 N5 C3 116.96(13) . . ?
C4 N6 C6 114.73(12) . . ?
C4 N6 C7 116.75(13) . . ?
C6 N6 C7 118.84(12) . . ?
O1 N7 O2 126.9(5) . . ?
O1 N7 N1 116.1(4) . . ?
O2 N7 N1 117.0(3) . . ?
O1A N7A N1 117.8(9) . . ?
O2A N7A O1A 127.0(12) . . ?
O2A N7A N1 115.2(8) . . ?
O1B N7B N1 115.5(10) . . ?
O2B N7B O1B 127.8(11) . . ?
O2B N7B N1 116.7(9) . . ?
O3 N8 O4 127.1(2) . . ?
O3 N8 N2 117.1(2) . . ?
O4 N8 N2 115.67(19) . . ?
O3A N8A N2 109.2(15) . . ?
O4A N8A O3A 134.3(18) . . ?
O4A N8A N2 116.4(14) . . ?
O5 N9 N3 117.67(14) . . ?
O6 N9 O5 126.52(15) . . ?
O6 N9 N3 115.69(14) . . ?
O7 N10 O8 127.08(16) . . ?
O7 N10 N4 116.44(15) . . ?
O8 N10 N4 116.47(14) . . ?
O9 N11 N5 111.8(2) . . ?
O9A N11A N5 104.9(9) . . ?
N18 N12 C9 120.32(13) . . ?
N18 N12 C12 118.88(12) . . ?
C9 N12 C12 109.15(11) . . ?
N19 N13 C8 126.6(6) . . ?
N19 N13 C10 120.2(6) . . ?
N19A N13 C8 120.7(2) . . ?
N19A N13 C10 118.7(2) . . ?
C8 N13 C10 108.87(12) . . ?
N21 N15 C8 118.20(12) . . ?
N21 N15 C11 117.94(12) . . ?
C8 N15 C11 107.87(12) . . ?
N22 N16 C10 126.7(4) . . ?
N22 N16 C12 112.8(3) . . ?
N22A N16 C10 118.3(9) . . ?
N22A N16 C12 123.3(7) . . ?
N22B N16 C10 102.4(4) . . ?
N22B N16 C12 140.3(4) . . ?
C12 N16 C10 116.35(13) . . ?
C11 N17 C7 114.57(12) . . ?
C11 N17 C13 112.66(11) . . ?
C13 N17 C7 113.19(12) . . ?
O11 N18 N12 116.28(13) . . ?
O12 N18 O11 126.69(14) . . ?
O12 N18 N12 116.89(13) . . ?
O13 N19 N13 116.7(12) . . ?
O14 N19 O13 127.3(13) . . ?
O14 N19 N13 114.7(11) . . ?
O13A N19A N13 117.1(3) . . ?
O14A N19A O13A 126.2(3) . . ?
O14A N19A N13 116.6(3) . . ?
O15 N20 N14 115.96(13) . . ?
O16 N20 O15 126.13(15) . . ?
O16 N20 N14 117.76(13) . . ?
O17 N21 O18 126.55(14) . . ?
O17 N21 N15 116.22(13) . . ?
O18 N21 N15 117.09(14) . . ?
O20 N22 N16 111.6(5) . . ?
O20A N22A N16 111.7(14) . . ?
O20B N22B N16 103.0(7) . . ?
N20 N14 C9 121.46(12) . . ?
N20 N14 C13 121.08(12) . . ?
C9 N14 C13 109.42(12) . . ?
N1 C1 N3 102.11(13) . . ?
N1 C1 H1 112.0 . . ?
N1 C1 C2 110.50(13) . . ?
N3 C1 H1 112.0 . . ?
N3 C1 C2 107.82(12) . . ?
C2 C1 H1 112.0 . . ?
N2 C2 N4 99.03(12) . . ?
N2 C2 C1 108.83(13) . . ?
N2 C2 H2 111.8 . . ?
N4 C2 C1 112.84(12) . . ?
N4 C2 H2 111.8 . . ?
C1 C2 H2 111.8 . . ?
N1 C3 H3 111.4 . . ?
N1 C3 C4 102.90(13) . . ?
N5 C3 N1 110.29(14) . . ?
N5 C3 H3 111.4 . . ?
N5 C3 C4 109.15(12) . . ?
C4 C3 H3 111.4 . . ?
N3 C4 C3 104.52(12) . . ?
N3 C4 H4 110.2 . . ?
N6 C4 N3 112.20(12) . . ?
N6 C4 C3 109.46(12) . . ?
N6 C4 H4 110.2 . . ?
C3 C4 H4 110.2 . . ?
N2 C5 H5 111.0 . . ?
N2 C5 C6 105.78(13) . . ?
N5 C5 N2 109.10(13) . . ?
N5 C5 H5 111.0 . . ?
N5 C5 C6 108.74(13) . . ?
C6 C5 H5 111.0 . . ?
N4 C6 C5 99.27(12) . . ?
N4 C6 H6 110.5 . . ?
N6 C6 N4 115.73(13) . . ?
N6 C6 C5 109.95(13) . . ?
N6 C6 H6 110.5 . . ?
C5 C6 H6 110.5 . . ?
N6 C7 N17 108.10(12) . . ?
N6 C7 H7A 110.1 . . ?
N6 C7 H7B 110.1 . . ?
N17 C7 H7A 110.1 . . ?
N17 C7 H7B 110.1 . . ?
H7A C7 H7B 108.4 . . ?
N13 C8 H8 112.1 . . ?
N13 C8 C9 108.93(12) . . ?
N15 C8 N13 103.46(13) . . ?
N15 C8 H8 112.1 . . ?
N15 C8 C9 107.83(11) . . ?
C9 C8 H8 112.1 . . ?
N12 C9 N14 102.41(11) . . ?
N12 C9 C8 108.66(12) . . ?
N12 C9 H9 112.3 . . ?
N14 C9 C8 108.44(11) . . ?
N14 C9 H9 112.3 . . ?
C8 C9 H9 112.3 . . ?
N13 C10 H10 111.2 . . ?
N13 C10 C11 104.01(12) . . ?
N16 C10 N13 109.47(14) . . ?
N16 C10 H10 111.2 . . ?
N16 C10 C11 109.60(12) . . ?
C11 C10 H10 111.2 . . ?
N15 C11 C10 103.82(12) . . ?
N15 C11 H11 110.0 . . ?
N17 C11 N15 113.32(12) . . ?
N17 C11 C10 109.59(12) . . ?
N17 C11 H11 110.0 . . ?
C10 C11 H11 110.0 . . ?
N12 C12 H12 111.2 . . ?
N12 C12 C13 104.77(12) . . ?
N16 C12 N12 109.06(13) . . ?
N16 C12 H12 111.2 . . ?
N16 C12 C13 109.12(12) . . ?
C13 C12 H12 111.2 . . ?
N17 C13 N14 112.13(12) . . ?
N17 C13 C12 110.40(12) . . ?
N17 C13 H13 110.4 . . ?
N14 C13 C12 102.74(11) . . ?
N14 C13 H13 110.4 . . ?
C12 C13 H13 110.4 . . ?

loop_
_geom_bond_atom_site_label_1
_geom_bond_atom_site_label_2
_geom_bond_distance
_geom_bond_site_symmetry_2
_geom_bond_publ_flag
O1 N7 1.218(5) . ?
O1A N7A 1.238(10) . ?
O1B N7B 1.241(11) . ?
O2 N7 1.218(5) . ?
O2A N7A 1.227(11) . ?
O2B N7B 1.239(12) . ?
O3 N8 1.213(3) . ?
O3A N8A 1.214(16) . ?
O4 N8 1.218(3) . ?
O4A N8A 1.193(15) . ?
O5 N9 1.218(2) . ?
O6 N9 1.214(2) . ?
O7 N10 1.207(2) . ?
O8 N10 1.236(2) . ?
O9 N11 1.227(3) . ?
O9A N11A 1.233(11) . ?
O11 N18 1.2211(18) . ?
O12 N18 1.2182(18) . ?
O13 N19 1.209(13) . ?
O13A N19A 1.226(4) . ?
O14 N19 1.195(13) . ?
O14A N19A 1.225(4) . ?
O15 N20 1.2331(18) . ?
O16 N20 1.2213(19) . ?
O17 N21 1.2180(19) . ?
O18 N21 1.221(2) . ?
O20 N22 1.226(8) . ?
O20A N22A 1.224(15) . ?
O20B N22B 1.273(11) . ?
N1 N7 1.375(5) . ?
N1 N7A 1.301(13) . ?
N1 N7B 1.361(12) . ?
N1 C1 1.450(2) . ?
N1 C3 1.451(2) . ?
N2 N8 1.419(3) . ?
N2 N8A 1.380(15) . ?
N2 C2 1.451(2) . ?
N2 C5 1.4798(19) . ?
N3 N9 1.4192(19) . ?
N3 C1 1.4625(19) . ?
N3 C4 1.5018(19) . ?
N4 N10 1.347(2) . ?
N4 C2 1.4552(19) . ?
N4 C6 1.469(2) . ?
N5 N11 1.351(3) . ?
N5 N11A 1.427(11) . ?
N5 C3 1.447(2) . ?
N5 C5 1.431(2) . ?
N6 C4 1.4296(19) . ?
N6 C6 1.4334(19) . ?
N6 C7 1.4520(18) . ?
N12 N18 1.3844(18) . ?
N12 C9 1.4497(19) . ?
N12 C12 1.4674(19) . ?
N13 N19 1.309(13) . ?
N13 N19A 1.377(4) . ?
N13 C8 1.454(2) . ?
N13 C10 1.472(2) . ?
N15 N21 1.3968(18) . ?
N15 C8 1.4537(19) . ?
N15 C11 1.4955(19) . ?
N16 N22 1.362(6) . ?
N16 N22A 1.363(13) . ?
N16 N22B 1.424(10) . ?
N16 C10 1.440(2) . ?
N16 C12 1.432(2) . ?
N17 C7 1.4653(18) . ?
N17 C11 1.4374(18) . ?
N17 C13 1.4443(18) . ?
N20 N14 1.3585(19) . ?
N14 C9 1.4557(18) . ?
N14 C13 1.4816(19) . ?
C1 H1 1.0000 . ?
C1 C2 1.589(2) . ?
C2 H2 1.0000 . ?
C3 H3 1.0000 . ?
C3 C4 1.564(2) . ?
C4 H4 1.0000 . ?
C5 H5 1.0000 . ?
C5 C6 1.568(2) . ?
C6 H6 1.0000 . ?
C7 H7A 0.9900 . ?
C7 H7B 0.9900 . ?
C8 H8 1.0000 . ?
C8 C9 1.599(2) . ?
C9 H9 1.0000 . ?
C10 H10 1.0000 . ?
C10 C11 1.570(2) . ?
C11 H11 1.0000 . ?
C12 H12 1.0000 . ?
C12 C13 1.563(2) . ?
C13 H13 1.0000 . ?

loop_
_geom_torsion_atom_site_label_1
_geom_torsion_atom_site_label_2
_geom_torsion_atom_site_label_3
_geom_torsion_atom_site_label_4
_geom_torsion
_geom_torsion_site_symmetry_1
_geom_torsion_site_symmetry_2
_geom_torsion_site_symmetry_3
_geom_torsion_site_symmetry_4
_geom_torsion_publ_flag
O15 N20 N14 C9 168.81(14) . . . . ?
O15 N20 N14 C13 23.3(2) . . . . ?
O16 N20 N14 C9 -15.4(2) . . . . ?
O16 N20 N14 C13 -160.89(14) . . . . ?
N1 C1 C2 N2 -2.30(16) . . . . ?
N1 C1 C2 N4 106.58(15) . . . . ?
N1 C3 C4 N3 0.83(16) . . . . ?
N1 C3 C4 N6 121.20(13) . . . . ?
N2 C5 C6 N4 4.58(15) . . . . ?
N2 C5 C6 N6 -117.23(14) . . . . ?
N3 C1 C2 N2 -113.12(13) . . . . ?
N3 C1 C2 N4 -4.25(18) . . . . ?
N5 C3 C4 N3 -116.31(13) . . . . ?
N5 C3 C4 N6 4.06(17) . . . . ?
N5 C5 C6 N4 121.63(13) . . . . ?
N5 C5 C6 N6 -0.18(17) . . . . ?
N7 N1 C1 N3 -129.6(3) . . . . ?
N7 N1 C1 C2 115.9(3) . . . . ?
N7 N1 C3 N5 -100.0(3) . . . . ?
N7 N1 C3 C4 143.7(2) . . . . ?
N7A N1 C1 N3 -155.4(6) . . . . ?
N7A N1 C1 C2 90.2(6) . . . . ?
N7A N1 C3 N5 -74.8(6) . . . . ?
N7A N1 C3 C4 168.8(6) . . . . ?
N7B N1 C1 N3 -110.2(9) . . . . ?
N7B N1 C1 C2 135.4(9) . . . . ?
N7B N1 C3 N5 -119.3(8) . . . . ?
N7B N1 C3 C4 124.4(8) . . . . ?
N8 N2 C2 N4 98.25(19) . . . . ?
N8 N2 C2 C1 -143.75(18) . . . . ?
N8 N2 C5 N5 129.9(2) . . . . ?
N8 N2 C5 C6 -113.3(2) . . . . ?
N8A N2 C2 N4 109.7(14) . . . . ?
N8A N2 C2 C1 -132.3(14) . . . . ?
N8A N2 C5 N5 112.1(12) . . . . ?
N8A N2 C5 C6 -131.1(12) . . . . ?
N9 N3 C1 N1 95.51(15) . . . . ?
N9 N3 C1 C2 -148.06(14) . . . . ?
N9 N3 C4 N6 132.65(15) . . . . ?
N9 N3 C4 C3 -108.82(15) . . . . ?
N10 N4 C2 N2 -159.45(15) . . . . ?
N10 N4 C2 C1 85.62(18) . . . . ?
N10 N4 C6 N6 -70.48(19) . . . . ?
N10 N4 C6 C5 171.98(15) . . . . ?
N11 N5 C3 N1 110.10(19) . . . . ?
N11 N5 C3 C4 -137.55(18) . . . . ?
N11 N5 C5 N2 -111.02(16) . . . . ?
N11 N5 C5 C6 134.06(15) . . . . ?
N11A N5 C3 N1 117.7(4) . . . . ?
N11A N5 C3 C4 -129.9(4) . . . . ?
N11A N5 C5 N2 -115.5(7) . . . . ?
N11A N5 C5 C6 129.6(7) . . . . ?
N12 C12 C13 N17 -118.80(13) . . . . ?
N12 C12 C13 N14 0.95(15) . . . . ?
N13 C8 C9 N12 -0.37(16) . . . . ?
N13 C8 C9 N14 110.22(13) . . . . ?
N13 C10 C11 N15 -0.24(15) . . . . ?
N13 C10 C11 N17 121.11(13) . . . . ?
N15 C8 C9 N12 -112.01(13) . . . . ?
N15 C8 C9 N14 -1.41(16) . . . . ?
N16 C10 C11 N15 -117.20(13) . . . . ?
N16 C10 C11 N17 4.14(17) . . . . ?
N16 C12 C13 N17 -2.13(16) . . . . ?
N16 C12 C13 N14 117.61(12) . . . . ?
N18 N12 C9 N14 109.98(14) . . . . ?
N18 N12 C9 C8 -135.42(13) . . . . ?
N18 N12 C12 N16 119.84(15) . . . . ?
N18 N12 C12 C13 -123.45(14) . . . . ?
N19 N13 C8 N15 -122.1(9) . . . . ?
N19 N13 C8 C9 123.3(9) . . . . ?
N19 N13 C10 N16 -105.7(9) . . . . ?
N19 N13 C10 C11 137.2(9) . . . . ?
N19A N13 C8 N15 -108.5(2) . . . . ?
N19A N13 C8 C9 137.0(2) . . . . ?
N19A N13 C10 N16 -120.3(2) . . . . ?
N19A N13 C10 C11 122.6(2) . . . . ?
N20 N14 C9 N12 -115.47(15) . . . . ?
N20 N14 C9 C8 129.78(14) . . . . ?
N20 N14 C13 N17 -113.72(14) . . . . ?
N20 N14 C13 C12 127.74(14) . . . . ?
N21 N15 C8 N13 103.24(15) . . . . ?
N21 N15 C8 C9 -141.46(13) . . . . ?
N21 N15 C11 N17 125.02(14) . . . . ?
N21 N15 C11 C10 -116.16(14) . . . . ?
N22 N16 C10 N13 95.0(6) . . . . ?
N22 N16 C10 C11 -151.6(6) . . . . ?
N22 N16 C12 N12 -98.8(6) . . . . ?
N22 N16 C12 C13 147.3(6) . . . . ?
N22A N16 C10 N13 104.0(14) . . . . ?
N22A N16 C10 C11 -142.5(14) . . . . ?
N22A N16 C12 N12 -103.5(16) . . . . ?
N22A N16 C12 C13 142.6(16) . . . . ?
N22B N16 C10 N13 110.9(5) . . . . ?
N22B N16 C10 C11 -135.7(5) . . . . ?
N22B N16 C12 N12 -106.5(8) . . . . ?
N22B N16 C12 C13 139.6(8) . . . . ?
C1 N1 N7 O1 0.1(5) . . . . ?
C1 N1 N7 O2 177.5(3) . . . . ?
C1 N1 N7A O1A 7.6(12) . . . . ?
C1 N1 N7A O2A -170.4(6) . . . . ?
C1 N1 N7B O1B -16.5(17) . . . . ?
C1 N1 N7B O2B 165.4(9) . . . . ?
C1 N1 C3 N5 93.48(16) . . . . ?
C1 N1 C3 C4 -22.85(17) . . . . ?
C1 N3 N9 O5 22.5(2) . . . . ?
C1 N3 N9 O6 -161.09(17) . . . . ?
C1 N3 C4 N6 -97.77(15) . . . . ?
C1 N3 C4 C3 20.75(15) . . . . ?
C2 N2 N8 O3 24.3(3) . . . . ?
C2 N2 N8 O4 -160.35(18) . . . . ?
C2 N2 N8A O3A 15(3) . . . . ?
C2 N2 N8A O4A -168.1(14) . . . . ?
C2 N2 C5 N5 -96.62(15) . . . . ?
C2 N2 C5 C6 20.20(17) . . . . ?
C2 N4 N10 O7 11.8(2) . . . . ?
C2 N4 N10 O8 -168.91(15) . . . . ?
C2 N4 C6 N6 88.80(16) . . . . ?
C2 N4 C6 C5 -28.74(16) . . . . ?
C3 N1 N7 O1 -164.1(3) . . . . ?
C3 N1 N7 O2 13.2(4) . . . . ?
C3 N1 N7A O1A 174.5(6) . . . . ?
C3 N1 N7A O2A -3.5(11) . . . . ?
C3 N1 N7B O1B -160.0(10) . . . . ?
C3 N1 N7B O2B 21.8(17) . . . . ?
C3 N1 C1 N3 36.04(17) . . . . ?
C3 N1 C1 C2 -78.44(16) . . . . ?
C3 N5 N11 O9 6.0(3) . . . . ?
C3 N5 N11A O9A -173.1(6) . . . . ?
C3 N5 C5 N2 59.98(17) . . . . ?
C3 N5 C5 C6 -54.93(17) . . . . ?
C4 N3 N9 O5 147.95(17) . . . . ?
C4 N3 N9 O6 -35.7(2) . . . . ?
C4 N3 C1 N1 -33.99(15) . . . . ?
C4 N3 C1 C2 82.45(15) . . . . ?
C4 N6 C6 N4 -54.56(18) . . . . ?
C4 N6 C6 C5 56.86(17) . . . . ?
C4 N6 C7 N17 -72.72(16) . . . . ?
C5 N2 N8 O3 154.27(19) . . . . ?
C5 N2 N8 O4 -30.4(3) . . . . ?
C5 N2 N8A O3A 159.4(15) . . . . ?
C5 N2 N8A O4A -24(2) . . . . ?
C5 N2 C2 N4 -35.97(15) . . . . ?
C5 N2 C2 C1 82.03(15) . . . . ?
C5 N5 N11 O9 175.71(16) . . . . ?
C5 N5 N11A O9A 2.7(12) . . . . ?
C5 N5 C3 N1 -59.25(18) . . . . ?
C5 N5 C3 C4 53.10(17) . . . . ?
C6 N4 N10 O7 168.86(17) . . . . ?
C6 N4 N10 O8 -11.9(2) . . . . ?
C6 N4 C2 N2 41.27(16) . . . . ?
C6 N4 C2 C1 -73.66(17) . . . . ?
C6 N6 C4 N3 56.84(17) . . . . ?
C6 N6 C4 C3 -58.72(16) . . . . ?
C6 N6 C7 N17 142.95(13) . . . . ?
C7 N6 C4 N3 -88.94(15) . . . . ?
C7 N6 C4 C3 155.50(12) . . . . ?
C7 N6 C6 N4 90.46(16) . . . . ?
C7 N6 C6 C5 -158.13(13) . . . . ?
C7 N17 C11 N15 -74.84(16) . . . . ?
C7 N17 C11 C10 169.72(12) . . . . ?
C7 N17 C13 N14 76.39(15) . . . . ?
C7 N17 C13 C12 -169.71(12) . . . . ?
C8 N13 N19 O13 171.1(9) . . . . ?
C8 N13 N19 O14 -21.3(18) . . . . ?
C8 N13 N19A O13A 165.5(2) . . . . ?
C8 N13 N19A O14A -16.8(4) . . . . ?
C8 N13 C10 N16 96.36(15) . . . . ?
C8 N13 C10 C11 -20.70(17) . . . . ?
C8 N15 N21 O17 -167.98(14) . . . . ?
C8 N15 N21 O18 15.9(2) . . . . ?
C8 N15 C11 N17 -97.83(14) . . . . ?
C8 N15 C11 C10 20.99(15) . . . . ?
C9 N12 N18 O11 -162.01(14) . . . . ?
C9 N12 N18 O12 22.0(2) . . . . ?
C9 N12 C12 N16 -96.86(15) . . . . ?
C9 N12 C12 C13 19.85(16) . . . . ?
C9 N14 C13 N17 97.12(14) . . . . ?
C9 N14 C13 C12 -21.42(14) . . . . ?
C10 N13 N19 O13 17.4(17) . . . . ?
C10 N13 N19 O14 -175.1(10) . . . . ?
C10 N13 N19A O13A 26.6(4) . . . . ?
C10 N13 N19A O14A -155.7(3) . . . . ?
C10 N13 C8 N15 34.00(16) . . . . ?
C10 N13 C8 C9 -80.50(15) . . . . ?
C10 N16 N22 O20 9.8(11) . . . . ?
C10 N16 N22A O20A -171.2(14) . . . . ?
C10 N16 N22B O20B -169.2(7) . . . . ?
C10 N16 C12 N12 59.87(16) . . . . ?
C10 N16 C12 C13 -54.03(16) . . . . ?
C11 N15 N21 O17 -35.24(19) . . . . ?
C11 N15 N21 O18 148.61(15) . . . . ?
C11 N15 C8 N13 -33.78(14) . . . . ?
C11 N15 C8 C9 81.52(14) . . . . ?
C11 N17 C7 N6 -58.32(16) . . . . ?
C11 N17 C13 N14 -55.60(16) . . . . ?
C11 N17 C13 C12 58.30(15) . . . . ?
C12 N12 N18 O11 -22.9(2) . . . . ?
C12 N12 N18 O12 161.20(14) . . . . ?
C12 N12 C9 N14 -32.70(16) . . . . ?
C12 N12 C9 C8 81.90(14) . . . . ?
C12 N16 N22 O20 165.8(6) . . . . ?
C12 N16 N22A O20A -8(3) . . . . ?
C12 N16 N22B O20B -1.7(13) . . . . ?
C12 N16 C10 N13 -60.29(17) . . . . ?
C12 N16 C10 C11 53.19(17) . . . . ?
C13 N17 C7 N6 170.64(12) . . . . ?
C13 N17 C11 N15 56.46(16) . . . . ?
C13 N17 C11 C10 -58.98(16) . . . . ?
C13 N14 C9 N12 33.56(15) . . . . ?
C13 N14 C9 C8 -81.20(14) . . . . ?

loop_
_exptl_oxdiff_crystal_face_indexfrac_h
_exptl_oxdiff_crystal_face_indexfrac_k
_exptl_oxdiff_crystal_face_indexfrac_l
_exptl_oxdiff_crystal_face_x
_exptl_oxdiff_crystal_face_y
_exptl_oxdiff_crystal_face_z
-0.0000 -0.0002 0.9996 -0.0004 -0.0245 0.0534
0.0000 0.0002 -0.9996 0.0004 0.0245 -0.0534
-0.0003 -0.9997 0.0001 -0.0293 0.0596 0.0272
0.0003 0.9997 -0.0001 0.0293 -0.0596 -0.0272
0.9994 -0.9998 0.0001 -0.0948 0.0331 0.0145
-0.9994 0.9998 -0.0001 0.0948 -0.0331 -0.0145
0.9997 -0.0002 0.0001 -0.0655 -0.0265 -0.0126
-0.9997 0.0002 -0.0001 0.0655 0.0265 0.0126
1.0000 0.9995 -0.0000 -0.0362 -0.0861 -0.0398
0.0003 0.9995 0.9995 0.0289 -0.0841 0.0263
-0.9997 -0.0001 0.9995 0.0650 0.0020 0.0661

loop_
_smtbx_masks_void_nr
_smtbx_masks_void_average_x
_smtbx_masks_void_average_y
_smtbx_masks_void_average_z
_smtbx_masks_void_volume
_smtbx_masks_void_count_electrons
_smtbx_masks_void_content
1 0.000 0.250 0.760 123.6 43.8 '2 C2H3N1'
2 0.000 0.250 0.247 72.3 28.9 '1 C2H5N1O1'
3 0.000 0.250 0.003 72.3 28.9 '2 C2H3N1'
4 0.000 0.250 0.490 123.6 43.8 '1 C2H5N1O1'
5 0.000 0.750 0.240 123.6 43.8 '2 C2H3N1'
6 0.000 0.750 0.753 72.3 28.9 '1 C2H5N1O1'
7 0.000 0.750 0.510 123.6 43.8 '2 C2H3N1'
8 0.000 0.750 0.997 72.3 28.9 '1 C2H5N1O1'
9 0.500 0.250 0.010 123.6 43.8 '2 C2H3N1'
10 0.500 0.750 0.990 123.6 43.8 '2 C2H3N1'
11 0.500 0.250 0.497 72.3 28.9 '1 C2H5N1O1'
12 0.500 0.750 0.503 72.3 28.9 '1 C2H5N1O1'
13 0.500 0.250 0.740 123.6 43.8 '2 C2H3N1'
14 0.500 0.750 0.260 123.6 43.8 '2 C2H3N1'
15 0.500 0.250 0.253 72.3 28.9 '1 C2H5N1O1'
16 0.500 0.750 0.747 72.3 28.9 '1 C2H5N1O1'
